data_7717471
loop_
_publ_author_name
'Duffin, Rebekah N.'
'Kelderman, Jenisi'
'Herdman, Megan'
'Andrews, Philip Craig'

_publ_section_title
;
 Highly selective organo-gallium hydroxamate mediated inhibition of
 antibiotic resistant Klebsiella pneumoniae
;
_journal_name_full 'Dalton Transactions'
_journal_paper_doi 10.1039/D4DT02440K
_journal_year 2024
_chemical_formula_moiety 'C39 H30 Ga N3 O6'
_chemical_formula_sum 'C39 H30 Ga N3 O6'
_chemical_formula_weight 706.38
_chemical_name_systematic 'Gallium tris-N-benzyl-N-phenylhydroxamate'
_space_group_crystal_system trigonal
_space_group_IT_number 165
_space_group_name_Hall '-P 3 2"c'
_space_group_name_H-M_alt 'P -3 c 1'
_atom_sites_solution_hydrogens geom
_atom_sites_solution_primary direct
_audit_creation_date 2021-11-05
_audit_creation_method
;
Olex2 1.3
(compiled 2020.11.12 svn.r5f609507 for OlexSys, GUI svn.r6408)
;
_audit_update_record
;
2022-02-07 deposited with the CCDC.	2024-11-06 downloaded from the CCDC.
;
_cell_angle_alpha 90
_cell_angle_beta 90
_cell_angle_gamma 120
_cell_formula_units_Z 2
_cell_length_a 13.3905(2)
_cell_length_b 13.3905(2)
_cell_length_c 10.3009(3)
_cell_measurement_reflns_used 9587
_cell_measurement_temperature 123(2)
_cell_measurement_theta_max 76.6320
_cell_measurement_theta_min 3.8050
_cell_volume 1599.56(6)
_computing_cell_refinement 'CrysAlisPro 1.171.40.84a (Rigaku OD, 2020)'
_computing_data_collection 'CrysAlisPro 1.171.40.84a (Rigaku OD, 2020)'
_computing_data_reduction 'CrysAlisPro 1.171.40.84a (Rigaku OD, 2020)'
_computing_molecular_graphics 'Olex2 1.3 (Dolomanov et al., 2009)'
_computing_publication_material 'Olex2 1.3 (Dolomanov et al., 2009)'
_computing_structure_refinement 'SHELXL-2018/3 (Sheldrick, 2018)'
_computing_structure_solution 'SHELXS-2018/3 (Sheldrick, 2018)'
_diffrn_ambient_temperature 123(2)
_diffrn_detector_area_resol_mean 10.0000
_diffrn_measured_fraction_theta_full 1.000
_diffrn_measured_fraction_theta_max 0.994
_diffrn_measurement_device_type 'XtaLAB Synergy, Dualflex, HyPix'
_diffrn_measurement_method '\w scans'
_diffrn_radiation_type CuK\a
_diffrn_radiation_wavelength 1.54184
_diffrn_reflns_av_R_equivalents 0.0651
_diffrn_reflns_av_unetI/netI 0.0198
_diffrn_reflns_Laue_measured_fraction_full 1.000
_diffrn_reflns_Laue_measured_fraction_max 0.994
_diffrn_reflns_limit_h_max 16
_diffrn_reflns_limit_h_min -15
_diffrn_reflns_limit_k_max 16
_diffrn_reflns_limit_k_min -16
_diffrn_reflns_limit_l_max 13
_diffrn_reflns_limit_l_min -13
_diffrn_reflns_number 22506
_diffrn_reflns_point_group_measured_fraction_full 1.000
_diffrn_reflns_point_group_measured_fraction_max 0.994
_diffrn_reflns_theta_full 67.684
_diffrn_reflns_theta_max 77.912
_diffrn_reflns_theta_min 3.812
_diffrn_source 'micro-focus sealed X-ray tube'
_exptl_absorpt_coefficient_mu 1.633
_exptl_absorpt_correction_T_max 1.00000
_exptl_absorpt_correction_T_min 0.82345
_exptl_absorpt_correction_type multi-scan
_exptl_absorpt_process_details
;
CrysAlisPro 1.171.40.84a (Rigaku Oxford Diffraction, 2020)
Empirical absorption correction using spherical harmonics,
implemented in SCALE3 ABSPACK scaling algorithm.
;
_exptl_crystal_colour colourless
_exptl_crystal_colour_primary colourless
_exptl_crystal_density_diffrn 1.467
_exptl_crystal_description needle
_exptl_crystal_F_000 728
_exptl_crystal_size_max 0.185
_exptl_crystal_size_mid 0.06
_exptl_crystal_size_min 0.032
_refine_diff_density_max 2.388
_refine_diff_density_min -0.555
_refine_diff_density_rms 0.096
_refine_ls_extinction_method none
_refine_ls_goodness_of_fit_ref 1.067
_refine_ls_hydrogen_treatment constr
_refine_ls_matrix_type full
_refine_ls_number_parameters 84
_refine_ls_number_reflns 1141
_refine_ls_number_restraints 12
_refine_ls_restrained_S_all 1.066
_refine_ls_R_factor_all 0.0552
_refine_ls_R_factor_gt 0.0532
_refine_ls_shift/su_max 0.000
_refine_ls_shift/su_mean 0.000
_refine_ls_structure_factor_coef Fsqd
_refine_ls_weighting_details 'w=1/[\s^2^(Fo^2^)+(0.0881P)^2^+2.2510P] where P=(Fo^2^+2Fc^2^)/3'
_refine_ls_weighting_scheme calc
_refine_ls_wR_factor_gt 0.1493
_refine_ls_wR_factor_ref 0.1512
_reflns_Friedel_coverage 0.000
_reflns_number_gt 1066
_reflns_number_total 1141
_reflns_threshold_expression 'I > 2\s(I)'
_cod_data_source_file d4dt02440k2.cif
_cod_data_source_block MX45_21
_cod_original_cell_volume 1599.56(7)
_cod_database_code 7717471
_shelx_shelxl_version_number 2018/3
_shelx_space_group_comment
;
The symmetry employed for this shelxl refinement is uniquely defined
by the following loop, which should always be used as a source of
symmetry information in preference to the above space-group names.
They are only intended as comments.
;
_olex2_refinement_description
;
1. Uiso/Uaniso restraints and constraints
Uanis(C2) \\sim Ueq, Uanis(N2) \\sim Ueq: with sigma of 0.005 and sigma for
terminal atoms of 0.01
2. Others
 Fixed Sof: N2(0.5) C2(0.5)
3.a Aromatic/amide H refined with riding coordinates:
 C4(H4), C5(H5), C6(H6), C7(H7), C8(H8)
;
_olex2_submission_special_instructions 'No special instructions were received'

loop_
_space_group_symop_operation_xyz
'x, y, z'
'-y, x-y, z'
'-x+y, -x, z'
'x-y, -y, -z+1/2'
'-x, -x+y, -z+1/2'
'y, x, -z+1/2'
'-x, -y, -z'
'y, -x+y, -z'
'x-y, x, -z'
'-x+y, y, z-1/2'
'x, x-y, z-1/2'
'-y, -x, z-1/2'

loop_
_atom_site_label
_atom_site_type_symbol
_atom_site_fract_x
_atom_site_fract_y
_atom_site_fract_z
_atom_site_U_iso_or_equiv
_atom_site_adp_type
_atom_site_occupancy
_atom_site_site_symmetry_order
_atom_site_calc_flag
_atom_site_refinement_flags_posn
_atom_site_refinement_flags_adp
_atom_site_refinement_flags_occupancy
_atom_site_disorder_assembly
_atom_site_disorder_group
Ga1 Ga 0.000000 0.000000 0.250000 0.0284(3) Uani 1 6 d S T P A .
O1 O 0.13993(15) 0.08335(15) 0.3573(2) 0.0326(5) Uani 1 1 d . . . . .
N2 N 0.2135(11) 0.1847(12) 0.2918(9) 0.0149(16) Uani 0.5 1 d . U P A 2
C2 C 0.2151(17) 0.1832(17) 0.3227(12) 0.025(3) Uani 0.5 1 d . U P A 1
C3 C 0.3220(2) 0.2513(2) 0.3738(2) 0.0252(5) Uani 1 1 d . . . . .
C4 C 0.4272(2) 0.3035(2) 0.3089(2) 0.0254(5) Uani 1 1 d . . . . .
H4 H 0.429896 0.296118 0.217457 0.031 Uiso 1 1 calc R U . . .
C5 C 0.5282(2) 0.3665(2) 0.3793(3) 0.0295(6) Uani 1 1 d . . . . .
H5 H 0.600333 0.402805 0.335495 0.035 Uiso 1 1 calc R U . . .
C6 C 0.5250(2) 0.3770(2) 0.5122(3) 0.0342(6) Uani 1 1 d . . . . .
H6 H 0.594288 0.420944 0.559864 0.041 Uiso 1 1 calc R U . . .
C7 C 0.4197(3) 0.3228(3) 0.5755(3) 0.0369(6) Uani 1 1 d . . . . .
H7 H 0.417368 0.329329 0.667133 0.044 Uiso 1 1 calc R U . . .
C8 C 0.3180(2) 0.2593(2) 0.5077(3) 0.0331(6) Uani 1 1 d . . . . .
H8 H 0.246306 0.221583 0.552261 0.040 Uiso 1 1 calc R U . . .

loop_
_atom_site_aniso_label
_atom_site_aniso_U_11
_atom_site_aniso_U_22
_atom_site_aniso_U_33
_atom_site_aniso_U_23
_atom_site_aniso_U_13
_atom_site_aniso_U_12
Ga1 0.0151(3) 0.0151(3) 0.0549(6) 0.000 0.000 0.00754(16)
O1 0.0161(8) 0.0216(9) 0.0539(12) 0.0126(8) -0.0024(8) 0.0047(7)
N2 0.009(2) 0.013(2) 0.019(4) 0.008(3) -0.003(3) 0.0024(16)
C2 0.027(3) 0.027(3) 0.024(5) 0.009(4) -0.003(4) 0.016(3)
C3 0.0179(11) 0.0177(10) 0.0417(14) 0.0046(9) -0.0007(9) 0.0100(9)
C4 0.0182(11) 0.0223(11) 0.0368(12) 0.0031(9) 0.0008(9) 0.0109(9)
C5 0.0187(11) 0.0233(12) 0.0469(15) 0.0023(10) 0.0002(10) 0.0107(9)
C6 0.0304(13) 0.0274(13) 0.0459(15) -0.0063(11) -0.0120(11) 0.0154(11)
C7 0.0444(16) 0.0384(15) 0.0356(14) -0.0009(11) -0.0020(11) 0.0264(13)
C8 0.0279(13) 0.0321(13) 0.0428(14) 0.0106(11) 0.0097(10) 0.0177(11)

loop_
_atom_type_symbol
_atom_type_description
_atom_type_scat_dispersion_real
_atom_type_scat_dispersion_imag
_atom_type_scat_source
C C 0.0181 0.0091 'International Tables Vol C Tables 4.2.6.8 and 6.1.1.4'
H H 0.0000 0.0000 'International Tables Vol C Tables 4.2.6.8 and 6.1.1.4'
N N 0.0311 0.0180 'International Tables Vol C Tables 4.2.6.8 and 6.1.1.4'
O O 0.0492 0.0322 'International Tables Vol C Tables 4.2.6.8 and 6.1.1.4'
Ga Ga -1.2846 0.7763 'International Tables Vol C Tables 4.2.6.8 and 6.1.1.4'

loop_
_geom_angle_atom_site_label_1
_geom_angle_atom_site_label_2
_geom_angle_atom_site_label_3
_geom_angle
_geom_angle_site_symmetry_1
_geom_angle_site_symmetry_3
_geom_angle_publ_flag
O1 Ga1 O1 91.64(8) 5 4 ?
O1 Ga1 O1 96.28(12) 6 2 ?
O1 Ga1 O1 81.38(10) 6 . ?
O1 Ga1 O1 91.64(8) 5 6 ?
O1 Ga1 O1 169.57(10) 5 . ?
O1 Ga1 O1 91.64(8) 4 6 ?
O1 Ga1 O1 91.63(8) 2 . ?
O1 Ga1 O1 96.28(12) 5 3 ?
O1 Ga1 O1 91.64(8) 3 2 ?
O1 Ga1 O1 81.38(10) 4 3 ?
O1 Ga1 O1 96.28(12) 4 . ?
O1 Ga1 O1 169.56(10) 6 3 ?
O1 Ga1 O1 91.63(8) 3 . ?
O1 Ga1 O1 81.38(10) 5 2 ?
O1 Ga1 O1 169.56(10) 4 2 ?
N2 O1 Ga1 106.9(5) . . ?
C2 O1 Ga1 118.1(8) . . ?
O1 N2 C3 107.8(8) . . ?
N2 N2 O1 121.7(7) 6 . ?
N2 N2 C3 129.3(6) 6 . ?
O1 C2 C2 110.8(7) . 6 ?
O1 C2 C3 128.1(15) . . ?
C3 C2 C2 119.5(6) . 6 ?
C2 C3 C4 127.8(7) . . ?
C2 C3 C8 111.6(6) . . ?
C4 C3 N2 117.2(5) . . ?
C8 C3 N2 122.3(5) . . ?
C8 C3 C4 120.5(2) . . ?
C5 C4 C3 119.3(2) . . ?
C6 C5 C4 120.6(2) . . ?
C5 C6 C7 119.3(2) . . ?
C8 C7 C6 121.1(3) . . ?
C7 C8 C3 119.1(2) . . ?

loop_
_geom_bond_atom_site_label_1
_geom_bond_atom_site_label_2
_geom_bond_distance
_geom_bond_site_symmetry_2
_geom_bond_publ_flag
Ga1 O1 1.9715(18) 5 ?
Ga1 O1 1.9715(18) . ?
Ga1 O1 1.9715(18) 2 ?
Ga1 O1 1.9715(18) 4 ?
Ga1 O1 1.9715(18) 6 ?
Ga1 O1 1.9715(18) 3 ?
O1 N2 1.389(12) . ?
O1 C2 1.257(18) . ?
N2 N2 1.09(3) 6 ?
N2 C3 1.524(12) . ?
C2 C2 1.67(3) 6 ?
C2 C3 1.361(18) . ?
C3 C4 1.391(3) . ?
C3 C8 1.387(4) . ?
C4 C5 1.388(3) . ?
C5 C6 1.379(4) . ?
C6 C7 1.384(4) . ?
C7 C8 1.381(4) . ?
